data_7049167
loop_
_publ_author_name
'Niermeier, Philipp'
'Wickemeyer, Lucas'
'Neumann, Beate'
'Stammler, Hans-Georg'
'Goett-Zink, Lukas'
'Kottke, Tilman'
'Mitzel, Norbert W.'

_publ_section_title
;
 Aurophilicity in action: stepwise formation of dinuclear Au(i)
 macrocycles with rigid 1,8-dialkynylanthracenes.
;
_journal_issue 13
_journal_name_full 'Dalton transactions (Cambridge, England : 2003)'
_journal_page_first 4109
_journal_page_last 4113
_journal_paper_doi 10.1039/c8dt04783a
_journal_volume 48
_journal_year 2019
_chemical_formula_moiety 'C60 H50 Au2 P2'
_chemical_formula_sum 'C60 H50 Au2 P2'
_chemical_formula_weight 1226.87
_space_group_crystal_system monoclinic
_space_group_IT_number 14
_space_group_name_Hall '-P 2ybc'
_space_group_name_H-M_alt 'P 1 21/c 1'
_symmetry_space_group_name_Hall '-P 2ybc'
_symmetry_space_group_name_H-M 'P 1 21/c 1'
_atom_sites_solution_hydrogens geom
_audit_creation_date 2016-04-25
_audit_creation_method
;
  Olex2 1.2-ac2
  (compiled 2012.03.27 svn.r2268, GUI svn.r4156)
;
_audit_update_record
;
2018-11-13 deposited with the CCDC.    2019-02-19 downloaded from the CCDC.
;
_cell_angle_alpha 90
_cell_angle_beta 97.7936(14)
_cell_angle_gamma 90
_cell_formula_units_Z 4
_cell_length_a 15.6517(2)
_cell_length_b 12.1844(2)
_cell_length_c 26.4203(5)
_cell_measurement_reflns_used 45914
_cell_measurement_temperature 100.01(10)
_cell_measurement_theta_max 72.7290
_cell_measurement_theta_min 2.8540
_cell_volume 4991.98(14)
_computing_cell_refinement 'CrysAlisPro 1.171.38.41 (Rigaku OD, 2015)'
_computing_data_collection 'CrysAlisPro 1.171.38.41 (Rigaku OD, 2015)'
_computing_data_reduction 'CrysAlisPro 1.171.38.41 (Rigaku OD, 2015)'
_computing_molecular_graphics
;
O. V. Dolomanov, L. J. Bourhis, R. J. Gildea, J. A. K. Howard and H. Puschmann,
OLEX2: a complete structure solution, refinement and analysis program.
J. Appl. Cryst. (2009). 42, 339-341.
;
_computing_publication_material
;
O. V. Dolomanov, L. J. Bourhis, R. J. Gildea, J. A. K. Howard and H. Puschmann,
OLEX2: a complete structure solution, refinement and analysis program.
J. Appl. Cryst. (2009). 42, 339-341.
;
_computing_structure_refinement
;
SHELXL, G.M. Sheldrick, Acta Cryst.
(2008). A64, 112-122
;
_computing_structure_solution 'ShelXT (Sheldrick, 2015)'
_diffrn_ambient_environment N~2~
_diffrn_ambient_temperature 100.01(10)
_diffrn_detector 'CCD plate'
_diffrn_detector_area_resol_mean 5.3114
_diffrn_detector_type Atlas
_diffrn_measured_fraction_theta_full 0.9886
_diffrn_measured_fraction_theta_max 0.9796
_diffrn_measurement_details
;
List of Runs (angles in degrees, time in seconds):

  # Type    Start    End  Width  t~exp~   \w     \q     \k     \f   Frames
#--------------------------------------------------------------------------
  1  \w    -63.00  32.00   1.00    5.00    --  -40.83  38.00-120.00   95
  2  \w    -67.00  29.00   1.00    5.00    --  -40.83  57.00  90.00   96
  3  \w   -111.00 -14.00   1.00    5.00    --  -40.83 -57.00 -60.00   97
  4  \w      4.00 119.00   1.00    5.00    --   40.83  19.00 -30.00  115
  5  \w     57.00 128.00   1.00    5.00    --   40.83 178.00  30.00   71
  6  \w     57.00 128.00   1.00    5.00    --   40.83 178.00-120.00   71
  7  \w     30.00 109.00   1.00   27.50    --  111.00 -94.00 -90.00   79
  8  \w     41.00 139.00   1.00   27.50    --  111.00 -61.00  60.00   98
  9  \w     87.00 178.00   1.00   27.50    --  111.00  30.00  30.00   91
 10  \w     36.00 135.00   1.00   27.50    --  111.00 -30.00 120.00   99
 11  \w     39.00 121.00   1.00   27.50    --  111.00-125.00-150.00   82
 12  \w     36.00 135.00   1.00   27.50    --  111.00 -30.00-150.00   99
 13  \w     41.00 139.00   1.00   27.50    --  111.00 -61.00 -60.00   98
 14  \w     39.00 121.00   1.00   27.50    --  111.00-125.00  90.00   82
 15  \w     31.00 156.00   1.00   27.50    --  111.00 -15.00   0.00  125
 16  \w     30.00 109.00   1.00   27.50    --  111.00 -94.00  60.00   79
 17  \w     30.00 109.00   1.00   27.50    --  111.00 -94.00-150.00   79
 18  \w   -115.00  -9.00   1.00    5.00    --  -40.83 -77.00  90.00  106
 19  \w    -67.00  29.00   1.00    5.00    --  -40.83  57.00   0.00   96
 20  \w   -111.00 -14.00   1.00    5.00    --  -40.83 -57.00 120.00   97
 21  \w   -111.00 -14.00   1.00    5.00    --  -40.83 -57.00-150.00   97
 22  \w   -111.00 -14.00   1.00    5.00    --  -40.83 -57.00  30.00   97
 23  \w     66.00 178.00   1.00   27.50    --  111.00  15.00 120.00  112
 24  \w     83.00 178.00   1.00   27.50    --  111.00  61.00 -90.00   95
 25  \w     87.00 178.00   1.00   27.50    --  111.00  30.00-180.00   91
 26  \w     83.00 178.00   1.00   27.50    --  111.00  61.00 120.00   95
 27  \w     83.00 178.00   1.00   27.50    --  111.00  61.00 -30.00   95
 28  \w     83.00 178.00   1.00   27.50    --  111.00  61.00 -60.00   95
 29  \w     83.00 178.00   1.00   27.50    --  111.00  61.00-180.00   95
 30  \w     83.00 178.00   1.00   27.50    --  111.00  61.00  30.00   95
 31  \w     83.00 178.00   1.00   27.50    --  111.00  61.00-120.00   95
 32  \w     66.00 178.00   1.00   27.50    --  111.00  15.00 -90.00  112
 33  \w   -115.00  -9.00   1.00    5.00    --  -40.83 -77.00 -30.00  106
 34  \w   -115.00  -9.00   1.00    5.00    --  -40.83 -77.00-180.00  106
 35  \w   -115.00  -9.00   1.00    5.00    --  -40.83 -77.00-120.00  106
;
_diffrn_measurement_device 'four-circle diffractometer'
_diffrn_measurement_device_type 'SuperNova, Dual, Cu at zero, Atlas'
_diffrn_measurement_method '\w scans'
_diffrn_orient_matrix_type 'CrysAlisPro convention (1999,Acta A55,543-557)'
_diffrn_orient_matrix_UB_11 0.0139661000
_diffrn_orient_matrix_UB_12 -0.0041804000
_diffrn_orient_matrix_UB_13 0.0588521000
_diffrn_orient_matrix_UB_21 -0.0973687000
_diffrn_orient_matrix_UB_22 0.0169783000
_diffrn_orient_matrix_UB_23 0.0005629000
_diffrn_orient_matrix_UB_31 -0.0136189000
_diffrn_orient_matrix_UB_32 -0.1252023000
_diffrn_orient_matrix_UB_33 -0.0019186000
_diffrn_radiation_monochromator mirror
_diffrn_radiation_probe x-ray
_diffrn_radiation_type 'Cu K\a'
_diffrn_radiation_wavelength 1.54184
_diffrn_reflns_av_R_equivalents 0.0569
_diffrn_reflns_av_unetI/netI 0.0215
_diffrn_reflns_Laue_measured_fraction_full 0.988
_diffrn_reflns_Laue_measured_fraction_max 0.986
_diffrn_reflns_limit_h_max 19
_diffrn_reflns_limit_h_min -19
_diffrn_reflns_limit_k_max 12
_diffrn_reflns_limit_k_min -15
_diffrn_reflns_limit_l_max 32
_diffrn_reflns_limit_l_min -32
_diffrn_reflns_number 84443
_diffrn_reflns_point_group_measured_fraction_full 0.988
_diffrn_reflns_point_group_measured_fraction_max 0.986
_diffrn_reflns_theta_full 67.684
_diffrn_reflns_theta_max 72.344
_diffrn_reflns_theta_min 2.850
_diffrn_source 'micro-focus sealed X-ray tube'
_diffrn_source_type 'SuperNova (Cu) X-ray Source'
_exptl_absorpt_coefficient_mu 11.778
_exptl_absorpt_correction_T_max 0.873
_exptl_absorpt_correction_T_min 0.310
_exptl_absorpt_correction_type gaussian
_exptl_absorpt_process_details
;
CrysAlisPro 1.171.38.41 (Rigaku Oxford Diffraction, 2015)
Numerical absorption correction based on gaussian integration over
            a multifaceted crystal model
Empirical absorption correction using spherical harmonics,
 implemented in SCALE3 ABSPACK scaling algorithm.
;
_exptl_crystal_colour 'clear yellow'
_exptl_crystal_colour_lustre clear
_exptl_crystal_colour_primary yellow
_exptl_crystal_density_diffrn 1.632
_exptl_crystal_description plate
_exptl_crystal_F_000 2392
_exptl_crystal_size_max 0.286
_exptl_crystal_size_mid 0.156
_exptl_crystal_size_min 0.023
_refine_diff_density_max 2.740
_refine_diff_density_min -1.315
_refine_diff_density_rms 0.143
_refine_ls_extinction_method none
_refine_ls_goodness_of_fit_ref 0.961
_refine_ls_hydrogen_treatment constr
_refine_ls_matrix_type full
_refine_ls_number_parameters 582
_refine_ls_number_reflns 9736
_refine_ls_number_restraints 0
_refine_ls_restrained_S_all 0.961
_refine_ls_R_factor_all 0.0374
_refine_ls_R_factor_gt 0.0365
_refine_ls_shift/su_max 0.002
_refine_ls_shift/su_mean 0.000
_refine_ls_structure_factor_coef Fsqd
_refine_ls_weighting_details 'w=1/[\s^2^(Fo^2^)+(0.0291P)^2^+53.1471P] where P=(Fo^2^+2Fc^2^)/3'
_refine_ls_weighting_scheme calc
_refine_ls_wR_factor_gt 0.0885
_refine_ls_wR_factor_ref 0.0889
_reflns_Friedel_coverage 0.000
_reflns_number_gt 9463
_reflns_number_total 9736
_reflns_threshold_expression 'I > 2\s(I)'
_cod_data_source_file c8dt04783a2.cif
_cod_data_source_block compound2
_cod_depositor_comments 'Adding full bibliography for 7049167--7049169.cif.'
_cod_original_cell_volume 4991.99(15)
_cod_database_code 7049167
_shelxl_version_number 2014-3
_chemical_oxdiff_formula 'C60 H50 Au2 P2'
_shelx_space_group_comment
;
The symmetry employed for this shelxl refinement is uniquely defined
by the following loop, which should always be used as a source of
symmetry information in preference to the above space-group names.
They are only intended as comments.
;
_reflns_odcompleteness_completeness 98.86
_reflns_odcompleteness_iscentric 1
_reflns_odcompleteness_theta 66.97
_olex2_submission_special_instructions 'No special instructions were received'
_oxdiff_exptl_absorpt_empirical_details
;
Empirical correction (ABSPACK) includes:
- Absorption correction using spherical harmonics
- Frame scaling
;
_oxdiff_exptl_absorpt_empirical_full_max 2.144

loop_
_space_group_symop_operation_xyz
'x, y, z'
'-x, y+1/2, -z+1/2'
'-x, -y, -z'
'x, -y-1/2, z-1/2'

loop_
_atom_site_label
_atom_site_type_symbol
_atom_site_fract_x
_atom_site_fract_y
_atom_site_fract_z
_atom_site_U_iso_or_equiv
_atom_site_adp_type
_atom_site_occupancy
_atom_site_site_symmetry_order
_atom_site_calc_flag
_atom_site_refinement_flags_posn
_atom_site_refinement_flags_adp
Au1 Au 0.79235(2) 0.52485(2) 0.35020(2) 0.02483(7) Uani 1 1 d . .
Au2 Au 0.73274(2) 0.17911(2) 0.19613(2) 0.02669(7) Uani 1 1 d . .
P1 P 0.70555(9) 0.46827(11) 0.40718(5) 0.0266(3) Uani 1 1 d . .
P2 P 0.68305(8) 0.01972(11) 0.22601(6) 0.0273(3) Uani 1 1 d . .
C1 C 0.9692(3) 0.6753(4) 0.24197(19) 0.0212(10) Uani 1 1 d . .
C2 C 0.9586(3) 0.6464(4) 0.18846(19) 0.0205(10) Uani 1 1 d . .
C3 C 0.9061(3) 0.5594(4) 0.16879(19) 0.0204(9) Uani 1 1 d . .
H3 H 0.8777 0.5178 0.1909 0.024 Uiso 1 1 calc R U
C4 C 0.8950(3) 0.5335(4) 0.11713(19) 0.0218(10) Uani 1 1 d . .
C5 C 0.8427(3) 0.4415(4) 0.0965(2) 0.0245(10) Uani 1 1 d . .
C6 C 0.8310(4) 0.4237(5) 0.0449(2) 0.0320(12) Uani 1 1 d . .
H6 H 0.7959 0.3660 0.0318 0.038 Uiso 1 1 calc R U
C7 C 0.8705(4) 0.4904(5) 0.0111(2) 0.0352(13) Uani 1 1 d . .
H7 H 0.8604 0.4771 -0.0239 0.042 Uiso 1 1 calc R U
C8 C 0.9233(4) 0.5741(5) 0.0295(2) 0.0329(12) Uani 1 1 d . .
H8 H 0.9504 0.6162 0.0070 0.039 Uiso 1 1 calc R U
C9 C 0.9376(3) 0.5980(5) 0.0826(2) 0.0264(11) Uani 1 1 d . .
C10 C 0.9922(3) 0.6828(4) 0.1026(2) 0.0259(11) Uani 1 1 d . .
H10 H 1.0207 0.7243 0.0806 0.031 Uiso 1 1 calc R U
C11 C 1.0052(3) 0.7072(4) 0.1546(2) 0.0233(10) Uani 1 1 d . .
C12 C 1.0622(3) 0.7927(4) 0.1751(2) 0.0277(11) Uani 1 1 d . .
H12 H 1.0915 0.8342 0.1534 0.033 Uiso 1 1 calc R U
C13 C 1.0740(3) 0.8138(4) 0.2259(2) 0.0294(12) Uani 1 1 d . .
H13 H 1.1136 0.8670 0.2390 0.035 Uiso 1 1 calc R U
C14 C 1.0267(3) 0.7560(4) 0.2595(2) 0.0266(11) Uani 1 1 d . .
H14 H 1.0349 0.7732 0.2942 0.032 Uiso 1 1 calc R U
C15 C 0.9170(3) 0.6239(4) 0.27533(19) 0.0221(10) Uani 1 1 d . .
C16 C 0.8710(3) 0.5835(4) 0.3030(2) 0.0264(11) Uani 1 1 d . .
C17 C 0.7627(3) 0.4720(4) 0.4719(2) 0.0274(11) Uani 1 1 d . .
C18 C 0.8148(5) 0.5616(6) 0.4867(3) 0.054(2) Uani 1 1 d . .
H18 H 0.8199 0.6178 0.4635 0.065 Uiso 1 1 calc R U
C19 C 0.8593(5) 0.5683(7) 0.5355(3) 0.055(2) Uani 1 1 d . .
H19 H 0.8941 0.6289 0.5446 0.066 Uiso 1 1 calc R U
C20 C 0.8529(4) 0.4860(5) 0.5715(2) 0.0358(13) Uani 1 1 d . .
C21 C 0.7998(4) 0.3993(5) 0.5566(2) 0.0367(13) Uani 1 1 d . .
H21 H 0.7941 0.3435 0.5800 0.044 Uiso 1 1 calc R U
C22 C 0.7543(4) 0.3918(5) 0.5081(2) 0.0340(13) Uani 1 1 d . .
H22 H 0.7178 0.3325 0.4997 0.041 Uiso 1 1 calc R U
C23 C 0.9015(4) 0.4943(6) 0.6244(3) 0.0472(16) Uani 1 1 d . .
H23A H 0.9609 0.4754 0.6236 0.071 Uiso 1 1 calc R U
H23B H 0.8769 0.4447 0.6467 0.071 Uiso 1 1 calc R U
H23C H 0.8979 0.5680 0.6368 0.071 Uiso 1 1 calc R U
C24 C 0.6136(3) 0.5586(5) 0.4092(2) 0.0283(11) Uani 1 1 d . .
C25 C 0.5733(4) 0.5671(5) 0.4532(2) 0.0351(13) Uani 1 1 d . .
H25 H 0.5902 0.5213 0.4809 0.042 Uiso 1 1 calc R U
C26 C 0.5089(4) 0.6428(5) 0.4558(2) 0.0336(12) Uani 1 1 d . .
H26 H 0.4829 0.6468 0.4854 0.040 Uiso 1 1 calc R U
C27 C 0.4815(3) 0.7132(5) 0.4156(2) 0.0314(12) Uani 1 1 d . .
C28 C 0.5193(4) 0.7022(5) 0.3713(2) 0.0320(12) Uani 1 1 d . .
H28 H 0.5003 0.7463 0.3433 0.038 Uiso 1 1 calc R U
C29 C 0.5850(4) 0.6267(5) 0.3678(2) 0.0300(12) Uani 1 1 d . .
H29 H 0.6098 0.6215 0.3379 0.036 Uiso 1 1 calc R U
C30 C 0.4128(4) 0.7968(5) 0.4206(3) 0.0393(14) Uani 1 1 d . .
H30A H 0.3584 0.7605 0.4207 0.059 Uiso 1 1 calc R U
H30B H 0.4089 0.8470 0.3924 0.059 Uiso 1 1 calc R U
H30C H 0.4270 0.8366 0.4520 0.059 Uiso 1 1 calc R U
C31 C 0.6649(4) 0.3290(5) 0.4004(2) 0.0314(12) Uani 1 1 d . .
C32 C 0.5820(4) 0.3009(5) 0.4076(2) 0.0362(13) Uani 1 1 d . .
H32 H 0.5422 0.3555 0.4121 0.043 Uiso 1 1 calc R U
C33 C 0.5579(4) 0.1918(6) 0.4081(3) 0.0441(16) Uani 1 1 d . .
H33 H 0.5018 0.1744 0.4130 0.053 Uiso 1 1 calc R U
C34 C 0.6145(5) 0.1081(5) 0.4015(3) 0.0437(15) Uani 1 1 d . .
C35 C 0.6973(4) 0.1363(5) 0.3924(2) 0.0389(14) Uani 1 1 d . .
H35 H 0.7363 0.0814 0.3869 0.047 Uiso 1 1 calc R U
C36 C 0.7224(4) 0.2453(5) 0.3916(2) 0.0325(12) Uani 1 1 d . .
H36 H 0.7777 0.2629 0.3851 0.039 Uiso 1 1 calc R U
C37 C 0.5869(6) -0.0101(6) 0.4028(4) 0.065(2) Uani 1 1 d . .
H37A H 0.5464 -0.0184 0.4268 0.098 Uiso 1 1 calc R U
H37B H 0.6364 -0.0554 0.4131 0.098 Uiso 1 1 calc R U
H37C H 0.5603 -0.0319 0.3695 0.098 Uiso 1 1 calc R U
C38 C 0.8063(3) 0.3686(4) 0.1307(2) 0.0234(10) Uani 1 1 d . .
C39 C 0.7789(3) 0.3050(4) 0.1591(2) 0.0282(11) Uani 1 1 d . .
C40 C 0.7476(3) -0.0387(4) 0.2810(2) 0.0263(11) Uani 1 1 d . .
C41 C 0.8327(4) -0.0050(5) 0.2936(2) 0.0332(12) Uani 1 1 d . .
H41 H 0.8542 0.0520 0.2755 0.040 Uiso 1 1 calc R U
C42 C 0.8858(4) -0.0562(5) 0.3330(2) 0.0337(12) Uani 1 1 d . .
H42 H 0.9426 -0.0329 0.3410 0.040 Uiso 1 1 calc R U
C43 C 0.8561(4) -0.1409(4) 0.3606(2) 0.0274(11) Uani 1 1 d . .
C44 C 0.7706(4) -0.1724(5) 0.3491(2) 0.0299(12) Uani 1 1 d . .
H44 H 0.7490 -0.2275 0.3681 0.036 Uiso 1 1 calc R U
C45 C 0.7166(4) -0.1230(4) 0.3096(2) 0.0311(12) Uani 1 1 d . .
H45 H 0.6596 -0.1459 0.3021 0.037 Uiso 1 1 calc R U
C46 C 0.9156(4) -0.2003(5) 0.4009(2) 0.0354(13) Uani 1 1 d . .
H46A H 0.9333 -0.2683 0.3872 0.053 Uiso 1 1 calc R U
H46B H 0.8862 -0.2148 0.4298 0.053 Uiso 1 1 calc R U
H46C H 0.9655 -0.1556 0.4113 0.053 Uiso 1 1 calc R U
C47 C 0.5730(3) 0.0213(5) 0.2408(2) 0.0299(12) Uani 1 1 d . .
C48 C 0.5457(4) 0.1094(5) 0.2673(2) 0.0343(13) Uani 1 1 d . .
H48 H 0.5824 0.1686 0.2755 0.041 Uiso 1 1 calc R U
C49 C 0.4640(4) 0.1101(5) 0.2817(3) 0.0385(14) Uani 1 1 d . .
H49 H 0.4468 0.1699 0.2997 0.046 Uiso 1 1 calc R U
C50 C 0.4067(4) 0.0234(5) 0.2699(2) 0.0340(13) Uani 1 1 d . .
C51 C 0.4345(4) -0.0633(5) 0.2431(3) 0.0399(15) Uani 1 1 d . .
H51 H 0.3974 -0.1220 0.2346 0.048 Uiso 1 1 calc R U
C52 C 0.5159(4) -0.0658(5) 0.2285(3) 0.0395(14) Uani 1 1 d . .
H52 H 0.5327 -0.1256 0.2103 0.047 Uiso 1 1 calc R U
C53 C 0.3183(4) 0.0261(6) 0.2862(3) 0.0444(16) Uani 1 1 d . .
H53A H 0.3234 0.0307 0.3227 0.067 Uiso 1 1 calc R U
H53B H 0.2876 -0.0396 0.2748 0.067 Uiso 1 1 calc R U
H53C H 0.2873 0.0888 0.2713 0.067 Uiso 1 1 calc R U
C54 C 0.6850(3) -0.0818(4) 0.1756(2) 0.0275(11) Uani 1 1 d . .
C55 C 0.6372(4) -0.0611(5) 0.1285(3) 0.0407(14) Uani 1 1 d . .
H55 H 0.6028 0.0014 0.1240 0.049 Uiso 1 1 calc R U
C56 C 0.6401(4) -0.1321(5) 0.0883(2) 0.0392(14) Uani 1 1 d . .
H56 H 0.6061 -0.1180 0.0573 0.047 Uiso 1 1 calc R U
C57 C 0.6925(4) -0.2243(5) 0.0929(2) 0.0371(13) Uani 1 1 d . .
C58 C 0.7402(4) -0.2440(6) 0.1398(3) 0.0485(17) Uani 1 1 d . .
H58 H 0.7757 -0.3055 0.1439 0.058 Uiso 1 1 calc R U
C59 C 0.7367(4) -0.1740(5) 0.1811(3) 0.0424(15) Uani 1 1 d . .
H59 H 0.7691 -0.1894 0.2125 0.051 Uiso 1 1 calc R U
C60 C 0.6959(5) -0.3014(6) 0.0483(3) 0.0522(18) Uani 1 1 d . .
H60A H 0.6586 -0.2745 0.0191 0.078 Uiso 1 1 calc R U
H60B H 0.7539 -0.3054 0.0405 0.078 Uiso 1 1 calc R U
H60C H 0.6772 -0.3732 0.0571 0.078 Uiso 1 1 calc R U

loop_
_atom_site_aniso_label
_atom_site_aniso_U_11
_atom_site_aniso_U_22
_atom_site_aniso_U_33
_atom_site_aniso_U_23
_atom_site_aniso_U_13
_atom_site_aniso_U_12
Au1 0.02503(11) 0.02088(11) 0.02987(12) 0.00215(8) 0.00836(8) -0.00183(8)
Au2 0.02381(11) 0.01798(11) 0.03795(13) 0.00127(8) 0.00302(9) -0.00190(8)
P1 0.0263(6) 0.0243(7) 0.0304(7) 0.0049(5) 0.0085(5) -0.0038(5)
P2 0.0206(6) 0.0183(6) 0.0427(8) 0.0024(5) 0.0029(5) -0.0014(5)
C1 0.015(2) 0.018(2) 0.031(3) 0.0025(19) 0.0037(18) 0.0027(19)
C2 0.015(2) 0.016(2) 0.031(3) 0.0041(19) 0.0059(18) 0.0021(18)
C3 0.016(2) 0.018(2) 0.028(2) 0.0032(19) 0.0055(18) 0.0013(18)
C4 0.018(2) 0.018(2) 0.029(3) 0.0032(19) 0.0025(19) 0.0019(19)
C5 0.023(2) 0.020(3) 0.030(3) 0.001(2) 0.002(2) 0.004(2)
C6 0.031(3) 0.029(3) 0.035(3) -0.005(2) 0.000(2) 0.001(2)
C7 0.041(3) 0.040(3) 0.024(3) -0.003(2) 0.004(2) 0.004(3)
C8 0.034(3) 0.038(3) 0.027(3) 0.006(2) 0.009(2) 0.001(3)
C9 0.024(2) 0.027(3) 0.029(3) 0.005(2) 0.007(2) 0.006(2)
C10 0.023(2) 0.023(3) 0.034(3) 0.008(2) 0.010(2) 0.002(2)
C11 0.018(2) 0.020(3) 0.032(3) 0.006(2) 0.0053(19) 0.0015(19)
C12 0.022(2) 0.020(3) 0.042(3) 0.004(2) 0.008(2) 0.000(2)
C13 0.026(3) 0.019(3) 0.043(3) -0.001(2) 0.005(2) -0.007(2)
C14 0.025(3) 0.022(3) 0.032(3) -0.003(2) 0.004(2) -0.002(2)
C15 0.020(2) 0.020(2) 0.026(2) -0.0031(19) 0.0035(19) -0.003(2)
C16 0.031(3) 0.020(3) 0.028(3) -0.001(2) 0.005(2) 0.003(2)
C17 0.026(3) 0.023(3) 0.034(3) 0.006(2) 0.009(2) -0.005(2)
C18 0.074(5) 0.042(4) 0.043(4) 0.014(3) -0.003(3) -0.028(4)
C19 0.059(5) 0.053(5) 0.050(4) 0.007(3) -0.005(3) -0.033(4)
C20 0.030(3) 0.037(3) 0.041(3) 0.005(3) 0.003(2) -0.006(3)
C21 0.043(3) 0.025(3) 0.041(3) 0.010(2) 0.003(3) -0.003(3)
C22 0.032(3) 0.027(3) 0.042(3) 0.008(2) 0.001(2) -0.009(2)
C23 0.041(4) 0.052(4) 0.046(4) 0.003(3) -0.005(3) -0.013(3)
C24 0.025(3) 0.024(3) 0.036(3) 0.002(2) 0.005(2) -0.004(2)
C25 0.033(3) 0.040(3) 0.033(3) 0.008(3) 0.005(2) 0.002(3)
C26 0.024(3) 0.039(3) 0.038(3) -0.001(3) 0.008(2) -0.003(2)
C27 0.022(3) 0.029(3) 0.042(3) -0.003(2) -0.001(2) -0.006(2)
C28 0.031(3) 0.027(3) 0.035(3) 0.003(2) -0.002(2) -0.006(2)
C29 0.033(3) 0.026(3) 0.030(3) 0.001(2) 0.002(2) -0.007(2)
C30 0.021(3) 0.040(4) 0.056(4) 0.000(3) 0.002(2) -0.003(2)
C31 0.035(3) 0.029(3) 0.030(3) 0.002(2) 0.004(2) -0.007(2)
C32 0.034(3) 0.033(3) 0.043(3) -0.002(3) 0.012(3) -0.006(3)
C33 0.043(4) 0.040(4) 0.053(4) -0.008(3) 0.019(3) -0.016(3)
C34 0.050(4) 0.034(4) 0.051(4) -0.010(3) 0.021(3) -0.014(3)
C35 0.043(3) 0.029(3) 0.047(3) -0.007(3) 0.014(3) -0.006(3)
C36 0.028(3) 0.026(3) 0.044(3) -0.001(2) 0.010(2) -0.008(2)
C37 0.073(6) 0.036(4) 0.094(6) -0.012(4) 0.039(5) -0.020(4)
C38 0.019(2) 0.018(2) 0.032(3) -0.003(2) 0.0016(19) -0.0054(19)
C39 0.025(3) 0.023(3) 0.036(3) -0.005(2) 0.002(2) 0.000(2)
C40 0.027(3) 0.012(2) 0.040(3) -0.001(2) 0.005(2) 0.000(2)
C41 0.028(3) 0.034(3) 0.038(3) 0.004(2) 0.004(2) -0.009(2)
C42 0.028(3) 0.033(3) 0.039(3) 0.001(2) -0.001(2) -0.009(2)
C43 0.034(3) 0.020(3) 0.029(3) -0.004(2) 0.005(2) -0.002(2)
C44 0.037(3) 0.021(3) 0.033(3) 0.002(2) 0.010(2) -0.005(2)
C45 0.029(3) 0.015(3) 0.049(3) 0.000(2) 0.006(2) -0.002(2)
C46 0.041(3) 0.032(3) 0.032(3) 0.000(2) 0.000(2) -0.007(3)
C47 0.023(3) 0.020(3) 0.046(3) 0.004(2) 0.002(2) 0.003(2)
C48 0.027(3) 0.021(3) 0.055(4) -0.004(2) 0.008(2) -0.005(2)
C49 0.035(3) 0.027(3) 0.055(4) -0.006(3) 0.012(3) -0.001(3)
C50 0.027(3) 0.031(3) 0.044(3) 0.013(2) 0.005(2) 0.002(2)
C51 0.019(3) 0.026(3) 0.075(4) 0.002(3) 0.004(3) -0.004(2)
C52 0.028(3) 0.018(3) 0.073(4) -0.004(3) 0.008(3) -0.003(2)
C53 0.031(3) 0.053(4) 0.052(4) 0.006(3) 0.013(3) 0.002(3)
C54 0.022(2) 0.020(3) 0.040(3) -0.002(2) 0.002(2) -0.003(2)
C55 0.034(3) 0.032(3) 0.053(4) -0.001(3) -0.006(3) 0.011(3)
C56 0.037(3) 0.034(3) 0.043(3) -0.001(3) -0.008(3) 0.009(3)
C57 0.029(3) 0.037(3) 0.045(3) -0.006(3) 0.005(2) 0.003(3)
C58 0.048(4) 0.039(4) 0.057(4) -0.007(3) 0.001(3) 0.033(3)
C59 0.048(4) 0.026(3) 0.050(4) 0.000(3) -0.005(3) 0.017(3)
C60 0.052(4) 0.054(5) 0.049(4) -0.014(3) 0.000(3) 0.019(3)

loop_
_atom_type_symbol
_atom_type_description
_atom_type_scat_dispersion_real
_atom_type_scat_dispersion_imag
_atom_type_scat_source
C C 0.0181 0.0091 'International Tables Vol C Tables 4.2.6.8 and 6.1.1.4'
H H 0.0000 0.0000 'International Tables Vol C Tables 4.2.6.8 and 6.1.1.4'
P P 0.2955 0.4335 'International Tables Vol C Tables 4.2.6.8 and 6.1.1.4'
Au Au -4.4197 7.2980 'International Tables Vol C Tables 4.2.6.8 and 6.1.1.4'

loop_
_exptl_crystal_face_index_h
_exptl_crystal_face_index_k
_exptl_crystal_face_index_l
_exptl_crystal_face_perp_dist
0 0 -1 0.0115
-1 -1 0 0.1021
1 1 0 0.1021
1 0 0 0.1403
1 -1 0 0.1043
0 0 1 0.0115
-1 1 0 0.1043
0 1 0 0.0779
0 -1 0 0.0779
-1 0 0 0.1403

loop_
_geom_angle_atom_site_label_1
_geom_angle_atom_site_label_2
_geom_angle_atom_site_label_3
_geom_angle
C16 Au1 P1 176.12(15)
C39 Au2 P2 170.30(16)
C17 P1 Au1 110.71(17)
C17 P1 C24 104.3(3)
C24 P1 Au1 112.55(18)
C31 P1 Au1 116.95(19)
C31 P1 C17 103.7(3)
C31 P1 C24 107.5(3)
C40 P2 Au2 115.95(18)
C40 P2 C47 105.9(3)
C40 P2 C54 105.0(2)
C47 P2 Au2 116.40(18)
C47 P2 C54 106.0(3)
C54 P2 Au2 106.60(18)
C14 C1 C2 119.3(5)
C14 C1 C15 120.7(5)
C15 C1 C2 119.9(4)
C3 C2 C1 122.2(4)
C3 C2 C11 118.9(5)
C11 C2 C1 119.0(4)
C2 C3 H3 119.1
C4 C3 C2 121.8(5)
C4 C3 H3 119.1
C3 C4 C5 122.2(5)
C3 C4 C9 119.6(5)
C9 C4 C5 118.2(5)
C6 C5 C4 119.3(5)
C6 C5 C38 121.1(5)
C38 C5 C4 119.6(5)
C5 C6 H6 119.0
C5 C6 C7 121.9(5)
C7 C6 H6 119.0
C6 C7 H7 119.9
C8 C7 C6 120.2(5)
C8 C7 H7 119.9
C7 C8 H8 119.5
C7 C8 C9 120.9(5)
C9 C8 H8 119.5
C8 C9 C4 119.4(5)
C10 C9 C4 118.4(5)
C10 C9 C8 122.2(5)
C9 C10 H10 118.9
C11 C10 C9 122.1(5)
C11 C10 H10 118.9
C10 C11 C2 119.1(5)
C10 C11 C12 122.0(5)
C12 C11 C2 118.9(5)
C11 C12 H12 119.7
C13 C12 C11 120.6(5)
C13 C12 H12 119.7
C12 C13 H13 119.5
C12 C13 C14 120.9(5)
C14 C13 H13 119.5
C1 C14 C13 121.3(5)
C1 C14 H14 119.4
C13 C14 H14 119.4
C16 C15 C1 177.8(6)
C15 C16 Au1 176.6(5)
C18 C17 P1 118.7(4)
C18 C17 C22 117.8(5)
C22 C17 P1 123.4(4)
C17 C18 H18 119.6
C19 C18 C17 120.9(6)
C19 C18 H18 119.6
C18 C19 H19 119.4
C18 C19 C20 121.3(6)
C20 C19 H19 119.4
C19 C20 C23 120.8(6)
C21 C20 C19 117.2(6)
C21 C20 C23 122.1(6)
C20 C21 H21 118.9
C20 C21 C22 122.2(6)
C22 C21 H21 118.9
C17 C22 H22 119.7
C21 C22 C17 120.6(5)
C21 C22 H22 119.7
C20 C23 H23A 109.5
C20 C23 H23B 109.5
C20 C23 H23C 109.5
H23A C23 H23B 109.5
H23A C23 H23C 109.5
H23B C23 H23C 109.5
C25 C24 P1 121.2(4)
C29 C24 P1 120.5(4)
C29 C24 C25 118.2(5)
C24 C25 H25 119.7
C26 C25 C24 120.6(5)
C26 C25 H25 119.7
C25 C26 H26 119.0
C25 C26 C27 121.9(5)
C27 C26 H26 119.0
C26 C27 C28 117.6(5)
C26 C27 C30 120.2(6)
C28 C27 C30 122.2(6)
C27 C28 H28 119.2
C27 C28 C29 121.5(5)
C29 C28 H28 119.2
C24 C29 H29 119.9
C28 C29 C24 120.2(5)
C28 C29 H29 119.9
C27 C30 H30A 109.5
C27 C30 H30B 109.5
C27 C30 H30C 109.5
H30A C30 H30B 109.5
H30A C30 H30C 109.5
H30B C30 H30C 109.5
C32 C31 P1 122.9(5)
C32 C31 C36 118.6(5)
C36 C31 P1 118.3(4)
C31 C32 H32 119.9
C33 C32 C31 120.2(6)
C33 C32 H32 119.9
C32 C33 H33 119.0
C34 C33 C32 122.1(6)
C34 C33 H33 119.0
C33 C34 C35 117.9(6)
C33 C34 C37 121.0(6)
C35 C34 C37 121.1(7)
C34 C35 H35 119.6
C36 C35 C34 120.7(6)
C36 C35 H35 119.6
C31 C36 H36 119.8
C35 C36 C31 120.4(5)
C35 C36 H36 119.8
C34 C37 H37A 109.5
C34 C37 H37B 109.5
C34 C37 H37C 109.5
H37A C37 H37B 109.5
H37A C37 H37C 109.5
H37B C37 H37C 109.5
C39 C38 C5 177.3(6)
C38 C39 Au2 169.5(5)
C41 C40 P2 119.3(4)
C41 C40 C45 118.6(5)
C45 C40 P2 121.9(4)
C40 C41 H41 119.9
C42 C41 C40 120.1(5)
C42 C41 H41 119.9
C41 C42 H42 119.2
C43 C42 C41 121.5(5)
C43 C42 H42 119.2
C42 C43 C44 118.4(5)
C42 C43 C46 120.9(5)
C44 C43 C46 120.7(5)
C43 C44 H44 119.4
C43 C44 C45 121.1(5)
C45 C44 H44 119.4
C40 C45 H45 119.9
C44 C45 C40 120.3(5)
C44 C45 H45 119.9
C43 C46 H46A 109.5
C43 C46 H46B 109.5
C43 C46 H46C 109.5
H46A C46 H46B 109.5
H46A C46 H46C 109.5
H46B C46 H46C 109.5
C48 C47 P2 119.0(4)
C48 C47 C52 118.4(5)
C52 C47 P2 122.5(5)
C47 C48 H48 119.8
C47 C48 C49 120.4(5)
C49 C48 H48 119.8
C48 C49 H49 119.2
C48 C49 C50 121.6(6)
C50 C49 H49 119.2
C49 C50 C53 120.6(6)
C51 C50 C49 117.3(5)
C51 C50 C53 122.1(6)
C50 C51 H51 119.0
C50 C51 C52 122.0(6)
C52 C51 H51 119.0
C47 C52 H52 119.9
C51 C52 C47 120.2(6)
C51 C52 H52 119.9
C50 C53 H53A 109.5
C50 C53 H53B 109.5
C50 C53 H53C 109.5
H53A C53 H53B 109.5
H53A C53 H53C 109.5
H53B C53 H53C 109.5
C55 C54 P2 118.2(4)
C59 C54 P2 122.9(5)
C59 C54 C55 118.8(6)
C54 C55 H55 119.7
C56 C55 C54 120.5(6)
C56 C55 H55 119.7
C55 C56 H56 119.2
C55 C56 C57 121.6(6)
C57 C56 H56 119.2
C56 C57 C60 121.1(6)
C58 C57 C56 117.5(6)
C58 C57 C60 121.3(6)
C57 C58 H58 119.2
C57 C58 C59 121.6(6)
C59 C58 H58 119.2
C54 C59 C58 120.0(6)
C54 C59 H59 120.0
C58 C59 H59 120.0
C57 C60 H60A 109.5
C57 C60 H60B 109.5
C57 C60 H60C 109.5
H60A C60 H60B 109.5
H60A C60 H60C 109.5
H60B C60 H60C 109.5

loop_
_geom_bond_atom_site_label_1
_geom_bond_atom_site_label_2
_geom_bond_distance
Au1 P1 2.2676(13)
Au1 C16 1.999(5)
Au2 P2 2.2728(14)
Au2 C39 2.006(6)
P1 C17 1.819(6)
P1 C24 1.818(6)
P1 C31 1.813(6)
P2 C40 1.801(6)
P2 C47 1.817(6)
P2 C54 1.822(6)
C1 C2 1.445(7)
C1 C14 1.371(7)
C1 C15 1.425(7)
C2 C3 1.398(7)
C2 C11 1.435(7)
C3 H3 0.9300
C3 C4 1.389(7)
C4 C5 1.449(7)
C4 C9 1.437(7)
C5 C6 1.368(8)
C5 C38 1.438(7)
C6 H6 0.9300
C6 C7 1.412(8)
C7 H7 0.9300
C7 C8 1.360(9)
C8 H8 0.9300
C8 C9 1.419(8)
C9 C10 1.398(8)
C10 H10 0.9300
C10 C11 1.392(7)
C11 C12 1.431(7)
C12 H12 0.9300
C12 C13 1.354(8)
C13 H13 0.9300
C13 C14 1.417(7)
C14 H14 0.9300
C15 C16 1.199(7)
C17 C18 1.386(9)
C17 C22 1.386(7)
C18 H18 0.9300
C18 C19 1.383(10)
C19 H19 0.9300
C19 C20 1.395(9)
C20 C21 1.368(8)
C20 C23 1.502(9)
C21 H21 0.9300
C21 C22 1.383(8)
C22 H22 0.9300
C23 H23A 0.9600
C23 H23B 0.9600
C23 H23C 0.9600
C24 C25 1.400(8)
C24 C29 1.397(8)
C25 H25 0.9300
C25 C26 1.375(8)
C26 H26 0.9300
C26 C27 1.387(8)
C27 C28 1.389(8)
C27 C30 1.500(8)
C28 H28 0.9300
C28 C29 1.391(8)
C29 H29 0.9300
C30 H30A 0.9600
C30 H30B 0.9600
C30 H30C 0.9600
C31 C32 1.380(8)
C31 C36 1.400(8)
C32 H32 0.9300
C32 C33 1.382(9)
C33 H33 0.9300
C33 C34 1.377(10)
C34 C35 1.393(9)
C34 C37 1.505(9)
C35 H35 0.9300
C35 C36 1.385(8)
C36 H36 0.9300
C37 H37A 0.9600
C37 H37B 0.9600
C37 H37C 0.9600
C38 C39 1.198(8)
C40 C41 1.392(8)
C40 C45 1.399(7)
C41 H41 0.9300
C41 C42 1.389(8)
C42 H42 0.9300
C42 C43 1.380(8)
C43 C44 1.386(8)
C43 C46 1.501(8)
C44 H44 0.9300
C44 C45 1.387(8)
C45 H45 0.9300
C46 H46A 0.9600
C46 H46B 0.9600
C46 H46C 0.9600
C47 C48 1.380(8)
C47 C52 1.397(8)
C48 H48 0.9300
C48 C49 1.383(8)
C49 H49 0.9300
C49 C50 1.393(8)
C50 C51 1.374(9)
C50 C53 1.505(8)
C51 H51 0.9300
C51 C52 1.380(8)
C52 H52 0.9300
C53 H53A 0.9600
C53 H53B 0.9600
C53 H53C 0.9600
C54 C55 1.386(8)
C54 C59 1.380(8)
C55 H55 0.9300
C55 C56 1.374(9)
C56 H56 0.9300
C56 C57 1.387(9)
C57 C58 1.378(9)
C57 C60 1.514(9)
C58 H58 0.9300
C58 C59 1.392(9)
C59 H59 0.9300
C60 H60A 0.9600
C60 H60B 0.9600
C60 H60C 0.9600

loop_
_geom_torsion_atom_site_label_1
_geom_torsion_atom_site_label_2
_geom_torsion_atom_site_label_3
_geom_torsion_atom_site_label_4
_geom_torsion
Au1 P1 C17 C18 42.6(6)
Au1 P1 C17 C22 -140.1(5)
Au1 P1 C24 C25 -153.7(4)
Au1 P1 C24 C29 22.1(5)
Au1 P1 C31 C32 -140.7(5)
Au1 P1 C31 C36 44.5(5)
Au2 P2 C40 C41 -17.9(5)
Au2 P2 C40 C45 166.7(4)
Au2 P2 C47 C48 -44.3(5)
Au2 P2 C47 C52 138.6(5)
Au2 P2 C54 C55 -59.1(5)
Au2 P2 C54 C59 116.1(5)
P1 C17 C18 C19 179.8(7)
P1 C17 C22 C21 179.8(5)
P1 C24 C25 C26 174.2(5)
P1 C24 C29 C28 -174.6(4)
P1 C31 C32 C33 -172.1(5)
P1 C31 C36 C35 172.0(5)
P2 C40 C41 C42 -174.1(5)
P2 C40 C45 C44 174.5(4)
P2 C47 C48 C49 -176.3(5)
P2 C47 C52 C51 176.3(5)
P2 C54 C55 C56 176.5(5)
P2 C54 C59 C58 -175.0(6)
C1 C2 C3 C4 178.8(4)
C1 C2 C11 C10 -177.1(4)
C1 C2 C11 C12 1.5(7)
C2 C1 C14 C13 2.0(8)
C2 C3 C4 C5 178.1(5)
C2 C3 C4 C9 -0.7(7)
C2 C11 C12 C13 1.9(8)
C3 C2 C11 C10 4.4(7)
C3 C2 C11 C12 -177.0(4)
C3 C4 C5 C6 176.8(5)
C3 C4 C5 C38 -5.2(7)
C3 C4 C9 C8 -177.4(5)
C3 C4 C9 C10 2.6(7)
C4 C5 C6 C7 2.0(8)
C4 C9 C10 C11 -0.9(8)
C5 C4 C9 C8 3.7(7)
C5 C4 C9 C10 -176.3(5)
C5 C6 C7 C8 1.2(9)
C6 C7 C8 C9 -1.9(9)
C7 C8 C9 C4 -0.6(8)
C7 C8 C9 C10 179.4(5)
C8 C9 C10 C11 179.1(5)
C9 C4 C5 C6 -4.3(7)
C9 C4 C5 C38 173.7(5)
C9 C10 C11 C2 -2.6(8)
C9 C10 C11 C12 178.9(5)
C10 C11 C12 C13 -179.5(5)
C11 C2 C3 C4 -2.8(7)
C11 C12 C13 C14 -3.5(8)
C12 C13 C14 C1 1.5(8)
C14 C1 C2 C3 175.0(5)
C14 C1 C2 C11 -3.4(7)
C15 C1 C2 C3 -8.1(7)
C15 C1 C2 C11 173.5(4)
C15 C1 C14 C13 -174.9(5)
C17 P1 C24 C25 -33.6(5)
C17 P1 C24 C29 142.2(5)
C17 P1 C31 C32 97.1(5)
C17 P1 C31 C36 -77.7(5)
C17 C18 C19 C20 -0.4(13)
C18 C17 C22 C21 -2.8(10)
C18 C19 C20 C21 -0.9(12)
C18 C19 C20 C23 180.0(8)
C19 C20 C21 C22 0.4(10)
C20 C21 C22 C17 1.5(10)
C22 C17 C18 C19 2.3(11)
C23 C20 C21 C22 179.5(6)
C24 P1 C17 C18 -78.7(6)
C24 P1 C17 C22 98.6(5)
C24 P1 C31 C32 -13.0(6)
C24 P1 C31 C36 172.2(4)
C24 C25 C26 C27 -0.2(9)
C25 C24 C29 C28 1.4(8)
C25 C26 C27 C28 2.4(9)
C25 C26 C27 C30 -178.2(6)
C26 C27 C28 C29 -2.7(8)
C27 C28 C29 C24 0.9(8)
C29 C24 C25 C26 -1.7(9)
C30 C27 C28 C29 177.9(5)
C31 P1 C17 C18 168.8(6)
C31 P1 C17 C22 -13.9(6)
C31 P1 C24 C25 76.1(5)
C31 P1 C24 C29 -108.1(5)
C31 C32 C33 C34 -0.1(11)
C32 C31 C36 C35 -3.0(9)
C32 C33 C34 C35 -2.1(11)
C32 C33 C34 C37 179.2(7)
C33 C34 C35 C36 1.8(10)
C34 C35 C36 C31 0.8(10)
C36 C31 C32 C33 2.7(9)
C37 C34 C35 C36 -179.6(7)
C38 C5 C6 C7 -176.0(5)
C40 P2 C47 C48 86.2(5)
C40 P2 C47 C52 -90.9(6)
C40 P2 C54 C55 177.4(5)
C40 P2 C54 C59 -7.4(6)
C40 C41 C42 C43 -0.1(9)
C41 C40 C45 C44 -0.9(8)
C41 C42 C43 C44 -1.8(9)
C41 C42 C43 C46 176.0(6)
C42 C43 C44 C45 2.3(8)
C43 C44 C45 C40 -0.9(9)
C45 C40 C41 C42 1.4(9)
C46 C43 C44 C45 -175.6(5)
C47 P2 C40 C41 -148.7(5)
C47 P2 C40 C45 35.9(5)
C47 P2 C54 C55 65.5(5)
C47 P2 C54 C59 -119.3(5)
C47 C48 C49 C50 -0.4(10)
C48 C47 C52 C51 -0.7(10)
C48 C49 C50 C51 -0.2(10)
C48 C49 C50 C53 179.8(6)
C49 C50 C51 C52 0.4(10)
C50 C51 C52 C47 0.1(10)
C52 C47 C48 C49 0.9(9)
C53 C50 C51 C52 -179.7(6)
C54 P2 C40 C41 99.4(5)
C54 P2 C40 C45 -76.0(5)
C54 P2 C47 C48 -162.6(5)
C54 P2 C47 C52 20.3(6)
C54 C55 C56 C57 -2.0(10)
C55 C54 C59 C58 0.2(10)
C55 C56 C57 C58 1.6(10)
C55 C56 C57 C60 -179.4(7)
C56 C57 C58 C59 -0.3(11)
C57 C58 C59 C54 -0.6(12)
C59 C54 C55 C56 1.1(10)
C60 C57 C58 C59 -179.3(7)

loop_
_exptl_oxdiff_crystal_face_indexfrac_h
_exptl_oxdiff_crystal_face_indexfrac_k
_exptl_oxdiff_crystal_face_indexfrac_l
_exptl_oxdiff_crystal_face_x
_exptl_oxdiff_crystal_face_y
_exptl_oxdiff_crystal_face_z
0.0044 0.0012 -1.0028 -0.0590 -0.0010 0.0017
-1.0022 -0.9996 -0.0270 -0.0114 0.0806 0.1389
1.0022 0.9996 0.0270 0.0114 -0.0806 -0.1389
1.0010 0.0002 0.0127 0.0147 -0.0975 -0.0137
0.9998 -0.9992 -0.0017 0.0180 -0.1143 0.1115
-0.0044 -0.0012 1.0028 0.0590 0.0010 -0.0017
-0.9998 0.9992 0.0017 -0.0180 0.1143 -0.1115
0.0012 0.9994 0.0143 -0.0033 0.0169 -0.1252
-0.0012 -0.9994 -0.0143 0.0033 -0.0169 0.1252
-1.0010 -0.0002 -0.0127 -0.0147 0.0975 0.0137
